data_7014712
loop_
_publ_author_name
'Kume, Shoko'
'Nishihara, Hiroshi'

_publ_section_title
;
 Synchronized motion and electron transfer of a redox-active rotor.
;
_journal_issue 10
_journal_name_full 'Dalton transactions (Cambridge, England : 2003)'
_journal_page_first 2299
_journal_page_last 2305
_journal_paper_doi 10.1039/c0dt01084g
_journal_volume 40
_journal_year 2011
_chemical_formula_sum 'C71 H51 B Cu F4 N5'
_chemical_formula_weight 1124.52
_space_group_IT_number 2
_symmetry_space_group_name_Hall '-P 1'
_symmetry_space_group_name_H-M 'P -1'
_audit_creation_date 2010-08-14T21:27:50-00:00
_audit_creation_method 'WinGX routine CIF_UPDATE'
_cell_angle_alpha 95.196(5)
_cell_angle_beta 110.753(5)
_cell_angle_gamma 107.217(5)
_cell_formula_units_Z 2
_cell_length_a 12.149(5)
_cell_length_b 15.017(5)
_cell_length_c 17.063(5)
_cell_measurement_temperature 113
_cell_volume 2713.2(16)
_computing_structure_refinement 'SHELXL-97 (Sheldrick, 1997)'
_diffrn_ambient_temperature 113
_diffrn_measured_fraction_theta_full 0.959
_diffrn_measured_fraction_theta_max 0.959
_diffrn_radiation_detector CCD
_diffrn_radiation_monochromator 'Graphite Monochromator'
_diffrn_radiation_source 'Rotating Anode'
_diffrn_radiation_type MoK\a
_diffrn_radiation_wavelength 0.71073
_diffrn_reflns_av_R_equivalents 0.0483
_diffrn_reflns_limit_h_max 15
_diffrn_reflns_limit_h_min -15
_diffrn_reflns_limit_k_max 19
_diffrn_reflns_limit_k_min -18
_diffrn_reflns_limit_l_max 21
_diffrn_reflns_limit_l_min -21
_diffrn_reflns_number 21541
_diffrn_reflns_theta_full 27.46
_diffrn_reflns_theta_max 27.46
_diffrn_reflns_theta_min 3.1
_diffrn_source_current 100.0000
_diffrn_source_power 5.0000
_diffrn_source_voltage 50.0000
_exptl_absorpt_coefficient_mu 0.467
_exptl_absorpt_correction_T_max 0.9676
_exptl_absorpt_correction_T_min 0.9163
_exptl_absorpt_correction_type numerical
_exptl_crystal_colour Red
_exptl_crystal_density_diffrn 1.376
_exptl_crystal_density_method 'not measured'
_exptl_crystal_description Block
_exptl_crystal_F_000 1164
_exptl_crystal_size_max 0.2000
_exptl_crystal_size_mid 0.1000
_exptl_crystal_size_min 0.1000
_refine_diff_density_max 1.234
_refine_diff_density_min -0.697
_refine_ls_extinction_method none
_refine_ls_goodness_of_fit_ref 1.051
_refine_ls_hydrogen_treatment constr
_refine_ls_matrix_type full
_refine_ls_number_parameters 726
_refine_ls_number_reflns 11918
_refine_ls_number_restraints 30
_refine_ls_restrained_S_all 1.05
_refine_ls_R_factor_gt 0.0985
_refine_ls_shift/su_max 0
_refine_ls_structure_factor_coef Fsqd
_refine_ls_weighting_details 'calc w=1/[\s^2^(Fo^2^)+(0.1530P)^2^+0.6852P] where P=(Fo^2^+2Fc^2^)/3'
_refine_ls_weighting_scheme calc
_refine_ls_wR_factor_ref 0.3087
_reflns_number_gt 6806
_reflns_number_total 11918
_reflns_threshold_expression >2sigma(I)
_cod_data_source_file C0DT01084G.TXT
_cod_data_source_block 100123cu(anth)(oleptol)_bz
_cod_depositor_comments
;
The following automatic conversions were performed:
'_exptl_absorpt_correction_type' value 'Numerical' changed to 'numerical'
according to '/home/saulius/struct/CIF-dictionaries/cif_core.dic'
dictionary named 'cif_core.dic' version 2.4.1 from 2010-06-29.

Automatic conversion script
Id: cif_fix_enum 1555 2011-01-17 13:19:09Z saulius 
;
_cod_database_code 7014712

loop_
_symmetry_equiv_pos_as_xyz
'x, y, z'
'-x, -y, -z'

loop_
_atom_site_label
_atom_site_type_symbol
_atom_site_fract_x
_atom_site_fract_y
_atom_site_fract_z
_atom_site_U_iso_or_equiv
_atom_site_adp_type
_atom_site_occupancy
_atom_site_calc_flag
_atom_site_refinement_flags
_atom_site_disorder_group
_atom_site_disorder_assembly
Cu01 Cu 0.10828(6) 0.36632(4) 0.22739(4) 0.0457(2) Uani 1 d . . .
F1 F 0.9063(4) 0.7991(3) 0.2163(2) 0.0874(12) Uani 1 d . . .
F2 F 0.8105(4) 0.8663(3) 0.2815(3) 0.0946(13) Uani 1 d . . .
N3 N -0.0132(4) 0.4269(3) 0.2444(2) 0.0459(9) Uani 1 d . . .
F3 F 0.6964(5) 0.7428(4) 0.1692(3) 0.1226(19) Uani 1 d . . .
N1 N 0.2928(4) 0.4503(3) 0.2695(3) 0.0463(9) Uani 1 d . . .
N2 N 0.1362(4) 0.3369(3) 0.1181(3) 0.0444(9) Uani 1 d . . .
C008 C 0.3092(5) 0.5118(3) 0.4087(3) 0.0483(12) Uani 1 d . . .
F4 F 0.8056(6) 0.7205(4) 0.2922(4) 0.136(2) Uani 1 d . . .
N4 N 0.0069(4) 0.2583(3) 0.2624(3) 0.0509(10) Uani 1 d . . .
C013 C 0.2543(5) 0.3829(4) 0.1275(3) 0.0448(11) Uani 1 d . . .
C014 C -0.0766(5) 0.2335(3) 0.0386(3) 0.0449(11) Uani 1 d . . .
C015 C -0.1125(5) 0.3856(4) 0.0224(3) 0.0477(11) Uani 1 d . . .
H015 H -0.0355 0.411 0.0183 0.057 Uiso 1 calc R . .
C016 C 0.2964(5) 0.3726(4) 0.0600(3) 0.0502(12) Uani 1 d . . .
C017 C 0.3386(5) 0.4472(4) 0.2086(3) 0.0485(12) Uani 1 d . . .
C018 C 0.1973(5) 0.4211(4) 0.4875(3) 0.0539(13) Uani 1 d . . .
N5 N -0.1865(5) 0.3918(4) 0.2865(3) 0.0654(13) Uani 1 d . . .
C020 C -0.1640(8) 0.1177(5) 0.3001(4) 0.083(2) Uani 1 d . . .
H020 H -0.2191 0.0713 0.3144 0.099 Uiso 1 calc R . .
C021 C 0.4612(5) 0.5048(4) 0.2192(4) 0.0550(13) Uani 1 d . . .
C022 C 0.2108(6) 0.3082(4) -0.0163(4) 0.0555(13) Uani 1 d . . .
H022 H 0.235 0.2966 -0.0611 0.067 Uiso 1 calc R . .
C023 C 0.4901(5) 0.5730(4) 0.3609(4) 0.0603(14) Uani 1 d . . .
H023 H 0.5394 0.6162 0.4133 0.072 Uiso 1 calc R . .
C024 C -0.1833(5) 0.4420(4) 0.0191(4) 0.0570(14) Uani 1 d . . .
H024 H -0.1539 0.5047 0.0136 0.068 Uiso 1 calc R . .
C025 C -0.1511(5) 0.2908(4) 0.0318(3) 0.0460(11) Uani 1 d . . .
C026 C 0.0896(5) 0.2615(4) -0.0249(3) 0.0499(12) Uani 1 d . . .
H026 H 0.0311 0.2195 -0.0763 0.06 Uiso 1 calc R . .
C027 C 0.3663(5) 0.5117(4) 0.3453(3) 0.0506(12) Uani 1 d . . .
C028 C 0.1558(6) 0.3343(4) 0.5163(4) 0.0622(15) Uani 1 d . . .
H028 H 0.1077 0.33 0.5488 0.075 Uiso 1 calc R . .
C029 C 0.0534(5) 0.2773(3) 0.0440(3) 0.0432(11) Uani 1 d . . .
C030 C 0.4989(5) 0.4927(5) 0.1498(4) 0.0630(15) Uani 1 d . . .
H030 H 0.5789 0.5303 0.1563 0.076 Uiso 1 calc R . .
C031 C 0.2191(7) 0.7490(4) 0.4838(4) 0.0723(18) Uani 1 d . . .
H031 H 0.1991 0.8011 0.4995 0.087 Uiso 1 calc R . .
C032 C 0.1047(6) 0.6696(4) 0.2172(4) 0.0609(15) Uani 1 d . . .
H032 H 0.0502 0.6963 0.228 0.073 Uiso 1 calc R . .
C033 C -0.2723(6) 0.2523(5) 0.0352(4) 0.0604(14) Uani 1 d . . .
C034 C -0.0171(5) 0.5153(4) 0.2383(3) 0.0498(12) Uani 1 d . . .
C035 C 0.3000(6) 0.3449(4) 0.4181(3) 0.0554(13) Uani 1 d . . .
H035 H 0.3484 0.347 0.3861 0.066 Uiso 1 calc R . .
C036 C 0.4236(5) 0.4296(5) 0.0762(4) 0.0605(15) Uani 1 d . . .
H036 H 0.454 0.4221 0.0341 0.073 Uiso 1 calc R . .
C037 C 0.2689(5) 0.4266(4) 0.4366(3) 0.0517(13) Uani 1 d . . .
C038 C 0.2092(6) 0.7331(4) 0.2048(4) 0.0625(15) Uani 1 d . . .
C039 C 0.1884(6) 0.2589(4) 0.4950(4) 0.0643(16) Uani 1 d . . .
H039 H 0.162 0.203 0.5134 0.077 Uiso 1 calc R . .
C040 C 0.2091(6) 0.5850(4) 0.4848(3) 0.0553(13) Uani 1 d . . .
C041 C 0.0781(6) 0.5756(4) 0.2146(4) 0.0581(14) Uani 1 d . . .
H041 H 0.1251 0.5467 0.196 0.07 Uiso 1 calc R . .
C042 C 0.2828(5) 0.5922(4) 0.4341(3) 0.0532(13) Uani 1 d . . .
C043 C -0.0678(8) 0.1001(5) 0.2853(4) 0.081(2) Uani 1 d . . .
H043 H -0.0588 0.0409 0.2872 0.097 Uiso 1 calc R . .
C044 C -0.2411(6) 0.1006(4) 0.0508(3) 0.0629(16) Uani 1 d . . .
C045 C 0.3220(6) 0.6802(4) 0.4109(3) 0.0590(14) Uani 1 d . . .
H045 H 0.3703 0.687 0.3784 0.071 Uiso 1 calc R . .
C046 C 0.1783(6) 0.6664(4) 0.5089(4) 0.0658(16) Uani 1 d . . .
H046 H 0.1305 0.6622 0.5416 0.079 Uiso 1 calc R . .
C047 C -0.1196(6) 0.1386(4) 0.0492(3) 0.0543(13) Uani 1 d . . .
C048 C 0.1654(6) 0.4989(4) 0.5083(3) 0.0577(14) Uani 1 d . . .
H048 H 0.1142 0.4936 0.5385 0.069 Uiso 1 calc R . .
C049 C 0.5371(6) 0.5686(4) 0.2989(4) 0.0630(15) Uani 1 d . . .
H049 H 0.6186 0.6076 0.3096 0.076 Uiso 1 calc R . .
C050 C -0.1047(6) 0.5451(5) 0.2560(4) 0.0610(15) Uani 1 d . . .
H050 H -0.1076 0.6059 0.2522 0.073 Uiso 1 calc R . .
C051 C 0.0162(6) 0.1725(4) 0.2674(3) 0.0629(15) Uani 1 d . . .
H051 H 0.0821 0.1604 0.2584 0.075 Uiso 1 calc R . .
C052 C 0.2606(6) 0.2635(4) 0.4462(4) 0.0646(16) Uani 1 d . . .
H052 H 0.2818 0.2112 0.4328 0.078 Uiso 1 calc R . .
C053 C 0.4165(8) 0.8684(6) 0.1914(5) 0.089(2) Uani 1 d . . .
C054 C -0.3126(6) 0.1579(4) 0.0449(4) 0.0640(16) Uani 1 d . . .
H054 H -0.3907 0.133 0.0476 0.077 Uiso 1 calc R . .
C055 C 0.4063(7) 0.7700(6) 0.1889(4) 0.082(2) Uani 1 d . . .
H055 H 0.469 0.7501 0.1827 0.098 Uiso 1 calc R . .
C5 C -0.1875(6) 0.4801(5) 0.2794(4) 0.0699(18) Uani 1 d . . .
H5 H -0.2479 0.4984 0.291 0.084 Uiso 1 calc R . .
C057 C -0.3446(6) 0.3118(5) 0.0313(4) 0.0684(17) Uani 1 d . . .
H057 H -0.4228 0.2875 0.0338 0.082 Uiso 1 calc R . .
C058 C 0.4440(8) 0.2124(6) 0.3184(5) 0.086(2) Uani 1 d . . .
H058 H 0.4622 0.2167 0.3767 0.103 Uiso 1 calc R . .
C059 C 0.5010(7) 0.2568(5) 0.2056(5) 0.085(2) Uani 1 d . . .
H059 H 0.5591 0.2964 0.1886 0.102 Uiso 1 calc R . .
C060 C -0.0989(5) 0.3684(4) 0.2672(3) 0.0538(13) Uani 1 d . . .
C061 C -0.3011(6) 0.4047(5) 0.0239(4) 0.0722(18) Uani 1 d . . .
H061 H -0.3493 0.443 0.0222 0.087 Uiso 1 calc R . .
C062 C -0.0418(7) 0.0810(4) 0.0621(4) 0.0633(16) Uani 1 d . . .
H062 H 0.0368 0.1039 0.0599 0.076 Uiso 1 calc R . .
C063 C -0.0913(6) 0.2735(4) 0.2747(3) 0.0579(14) Uani 1 d . . .
C064 C -0.2036(9) -0.0461(4) 0.0787(4) 0.085(2) Uani 1 d . . .
H064 H -0.23 -0.1064 0.0901 0.101 Uiso 1 calc R . .
C065 C 0.3047(6) 0.7054(5) 0.1954(4) 0.0661(16) Uani 1 d . . .
H065 H 0.2995 0.6422 0.1936 0.079 Uiso 1 calc R . .
C066 C -0.0842(8) -0.0079(4) 0.0775(4) 0.076(2) Uani 1 d . . .
H066 H -0.0323 -0.0441 0.0875 0.092 Uiso 1 calc R . .
C067 C -0.2804(8) 0.0062(4) 0.0630(4) 0.080(2) Uani 1 d . . .
H067 H -0.3615 -0.0211 0.0602 0.096 Uiso 1 calc R . .
C069 C 0.3957(7) 0.1891(5) 0.1452(5) 0.0771(19) Uani 1 d . . .
H069 H 0.3828 0.1801 0.0876 0.093 Uiso 1 calc R . .
C070 C 0.2912(7) 0.7562(4) 0.4347(4) 0.0684(17) Uani 1 d . . .
H070 H 0.3184 0.8131 0.418 0.082 Uiso 1 calc R . .
C071 C -0.1781(6) 0.2047(5) 0.2936(4) 0.0723(18) Uani 1 d . . .
H071 H -0.2442 0.2174 0.3018 0.087 Uiso 1 calc R . .
C072 C 0.5237(8) 0.2683(6) 0.2905(5) 0.090(2) Uani 1 d . . .
H072 H 0.5963 0.3161 0.3301 0.108 Uiso 1 calc R . .
C073 C 0.2211(8) 0.8284(5) 0.2084(4) 0.079(2) Uani 1 d . . .
H073 H 0.159 0.8483 0.2156 0.095 Uiso 1 calc R . .
B1 B 0.8106(8) 0.7843(5) 0.2425(5) 0.0610(17) Uani 1 d . . .
C076 C 0.3321(9) 0.1473(6) 0.2556(8) 0.108(3) Uani 1 d . . .
H076 H 0.2704 0.111 0.2716 0.129 Uiso 1 calc R . .
C077 C 0.3207(8) 0.8934(5) 0.2020(4) 0.083(2) Uani 1 d . . .
H077 H 0.3247 0.9565 0.2047 0.1 Uiso 1 calc R . .
C078 C 0.5255(9) 0.9392(7) 0.1839(7) 0.142(4) Uani 1 d . . .
H07A H 0.4956 0.9708 0.1387 0.212 Uiso 1 calc R . .
H07B H 0.5764 0.9069 0.1708 0.212 Uiso 1 calc R . .
H07C H 0.5748 0.9855 0.2371 0.212 Uiso 1 calc R . .
C079 C 0.3119(9) 0.1362(6) 0.1706(7) 0.109(3) Uani 1 d . . .
H079 H 0.2379 0.0906 0.1299 0.131 Uiso 1 calc R . .
C104 C 0.8768(14) 1.0262(10) 0.5457(8) 0.063(4) Uiso 0.484(16) d PD 1 A
H104 H 0.9634 1.0541 0.563 0.076 Uiso 0.484(16) calc PR 1 A
C103 C 0.8031(16) 0.9724(12) 0.4636(10) 0.067(4) Uiso 0.484(16) d PD 1 A
H103 H 0.8394 0.9631 0.4254 0.08 Uiso 0.484(16) calc PR 1 A
C102 C 0.6769(18) 0.9331(16) 0.4392(14) 0.109(7) Uiso 0.484(16) d PD 1 A
H102 H 0.6262 0.8981 0.3833 0.131 Uiso 0.484(16) calc PR 1 A
C105 C 0.8230(12) 1.0385(10) 0.6014(9) 0.062(4) Uiso 0.484(16) d PD 1 A
H105 H 0.8728 1.0757 0.6565 0.074 Uiso 0.484(16) calc PR 1 A
C101 C 0.624(2) 0.9446(16) 0.4957(13) 0.111(7) Uiso 0.484(16) d PD 1 A
H101 H 0.5377 0.9165 0.4787 0.133 Uiso 0.484(16) calc PR 1 A
C106 C 0.6968(14) 0.9969(12) 0.5771(11) 0.069(5) Uiso 0.484(16) d PD 1 A
H106 H 0.6606 1.0042 0.6158 0.083 Uiso 0.484(16) calc PR 1 A
C201 C 0.7422(18) 1.0094(13) 0.5873(13) 0.093(6) Uiso 0.516(16) d PD 2 A
H201 H 0.7516 1.0335 0.6424 0.111 Uiso 0.516(16) calc PR 2 A
C205 C 0.845(2) 1.0319(18) 0.5666(14) 0.134(8) Uiso 0.516(16) d PD 2 A
H205 H 0.9242 1.0687 0.6086 0.16 Uiso 0.516(16) calc PR 2 A
C202 C 0.6235(14) 0.9509(10) 0.5265(9) 0.065(4) Uiso 0.516(16) d PD 2 A
H202 H 0.5546 0.9348 0.5413 0.078 Uiso 0.516(16) calc PR 2 A
C204 C 0.8337(16) 1.0006(13) 0.4845(12) 0.085(6) Uiso 0.516(16) d PD 2 A
H204 H 0.9016 1.0201 0.4689 0.102 Uiso 0.516(16) calc PR 2 A
C203 C 0.6096(12) 0.9171(9) 0.4437(8) 0.061(4) Uiso 0.516(16) d PD 2 A
H203 H 0.5308 0.8809 0.4013 0.073 Uiso 0.516(16) calc PR 2 A
C206 C 0.7165(11) 0.9391(9) 0.4263(8) 0.054(3) Uiso 0.516(16) d PD 2 A
H206 H 0.7092 0.9113 0.3729 0.065 Uiso 0.516(16) calc PR 2 A

loop_
_atom_site_aniso_label
_atom_site_aniso_U_11
_atom_site_aniso_U_22
_atom_site_aniso_U_33
_atom_site_aniso_U_23
_atom_site_aniso_U_13
_atom_site_aniso_U_12
Cu01 0.0498(4) 0.0453(4) 0.0425(4) 0.0057(3) 0.0178(3) 0.0194(3)
F1 0.076(3) 0.126(3) 0.072(2) 0.014(2) 0.044(2) 0.037(2)
F2 0.114(3) 0.062(2) 0.118(3) -0.002(2) 0.067(3) 0.027(2)
N3 0.049(2) 0.048(2) 0.037(2) 0.0055(18) 0.0154(18) 0.0159(19)
F3 0.091(3) 0.153(5) 0.103(3) -0.028(3) 0.059(3) 0.005(3)
N1 0.047(2) 0.049(2) 0.045(2) 0.0115(19) 0.0155(19) 0.0231(19)
N2 0.045(2) 0.041(2) 0.045(2) 0.0084(18) 0.0133(18) 0.0194(18)
C008 0.057(3) 0.038(2) 0.038(2) 0.002(2) 0.007(2) 0.016(2)
F4 0.210(6) 0.142(4) 0.167(5) 0.110(4) 0.133(5) 0.123(5)
N4 0.062(3) 0.045(2) 0.039(2) 0.0074(18) 0.015(2) 0.019(2)
C013 0.052(3) 0.045(3) 0.048(3) 0.013(2) 0.021(2) 0.029(2)
C014 0.054(3) 0.042(2) 0.036(2) 0.005(2) 0.019(2) 0.013(2)
C015 0.045(3) 0.057(3) 0.048(3) 0.014(2) 0.021(2) 0.024(2)
C016 0.061(3) 0.053(3) 0.054(3) 0.016(2) 0.031(3) 0.034(3)
C017 0.043(3) 0.055(3) 0.053(3) 0.011(2) 0.019(2) 0.025(2)
C018 0.067(3) 0.045(3) 0.040(3) 0.007(2) 0.008(2) 0.023(3)
N5 0.066(3) 0.091(4) 0.059(3) 0.023(3) 0.035(3) 0.040(3)
C020 0.098(6) 0.058(4) 0.058(4) 0.009(3) 0.025(4) -0.010(4)
C021 0.046(3) 0.061(3) 0.057(3) 0.014(3) 0.016(3) 0.022(3)
C022 0.075(4) 0.058(3) 0.058(3) 0.020(3) 0.041(3) 0.037(3)
C023 0.055(3) 0.053(3) 0.052(3) 0.007(3) 0.006(3) 0.009(3)
C024 0.056(3) 0.068(4) 0.060(3) 0.023(3) 0.028(3) 0.031(3)
C025 0.048(3) 0.048(3) 0.036(2) 0.007(2) 0.013(2) 0.014(2)
C026 0.066(3) 0.047(3) 0.045(3) 0.009(2) 0.027(3) 0.027(3)
C027 0.052(3) 0.055(3) 0.044(3) 0.014(2) 0.012(2) 0.026(2)
C028 0.075(4) 0.053(3) 0.051(3) 0.011(3) 0.020(3) 0.018(3)
C029 0.052(3) 0.036(2) 0.042(3) 0.006(2) 0.019(2) 0.017(2)
C030 0.042(3) 0.079(4) 0.072(4) 0.021(3) 0.023(3) 0.026(3)
C031 0.103(5) 0.048(3) 0.060(4) 0.004(3) 0.020(4) 0.037(3)
C032 0.065(4) 0.058(3) 0.057(3) 0.009(3) 0.015(3) 0.031(3)
C033 0.057(3) 0.073(4) 0.047(3) 0.016(3) 0.016(3) 0.023(3)
C034 0.057(3) 0.056(3) 0.045(3) 0.010(2) 0.022(2) 0.029(3)
C035 0.069(4) 0.054(3) 0.041(3) 0.006(2) 0.012(3) 0.031(3)
C036 0.053(3) 0.081(4) 0.066(4) 0.025(3) 0.031(3) 0.038(3)
C037 0.057(3) 0.049(3) 0.036(2) 0.002(2) 0.002(2) 0.024(2)
C038 0.071(4) 0.062(3) 0.047(3) 0.013(3) 0.015(3) 0.022(3)
C039 0.077(4) 0.040(3) 0.056(3) 0.009(3) 0.008(3) 0.017(3)
C040 0.069(4) 0.049(3) 0.040(3) 0.008(2) 0.010(3) 0.026(3)
C041 0.062(3) 0.059(3) 0.055(3) 0.012(3) 0.022(3) 0.026(3)
C042 0.059(3) 0.047(3) 0.036(3) -0.001(2) 0.002(2) 0.018(2)
C043 0.114(6) 0.047(3) 0.056(4) 0.016(3) 0.021(4) 0.008(4)
C044 0.084(4) 0.048(3) 0.037(3) 0.003(2) 0.018(3) 0.006(3)
C045 0.071(4) 0.045(3) 0.042(3) 0.004(2) 0.009(3) 0.012(3)
C046 0.085(4) 0.060(3) 0.052(3) 0.007(3) 0.020(3) 0.034(3)
C047 0.072(4) 0.048(3) 0.037(3) 0.001(2) 0.022(3) 0.014(3)
C048 0.075(4) 0.056(3) 0.043(3) 0.010(2) 0.019(3) 0.031(3)
C049 0.053(3) 0.067(4) 0.059(3) 0.016(3) 0.013(3) 0.017(3)
C050 0.070(4) 0.065(4) 0.052(3) 0.007(3) 0.021(3) 0.034(3)
C051 0.081(4) 0.054(3) 0.041(3) 0.006(2) 0.011(3) 0.023(3)
C052 0.088(4) 0.055(3) 0.046(3) 0.008(3) 0.015(3) 0.035(3)
C053 0.076(5) 0.097(6) 0.071(4) 0.037(4) 0.021(4) 0.006(4)
C054 0.059(3) 0.066(4) 0.051(3) 0.011(3) 0.021(3) 0.002(3)
C055 0.080(5) 0.110(6) 0.046(3) 0.020(4) 0.013(3) 0.035(4)
C5 0.075(4) 0.105(5) 0.055(3) 0.026(4) 0.037(3) 0.049(4)
C057 0.051(3) 0.106(5) 0.063(4) 0.031(4) 0.030(3) 0.036(3)
C058 0.095(6) 0.088(5) 0.080(5) 0.009(4) 0.038(5) 0.040(5)
C059 0.080(5) 0.078(5) 0.078(5) 0.018(4) 0.020(4) 0.015(4)
C060 0.054(3) 0.066(3) 0.031(2) -0.002(2) 0.012(2) 0.015(3)
C061 0.066(4) 0.101(5) 0.080(4) 0.045(4) 0.039(4) 0.052(4)
C062 0.107(5) 0.042(3) 0.053(3) 0.012(2) 0.045(3) 0.027(3)
C063 0.065(4) 0.054(3) 0.039(3) 0.001(2) 0.019(3) 0.004(3)
C064 0.145(7) 0.042(3) 0.061(4) 0.011(3) 0.046(4) 0.020(4)
C065 0.067(4) 0.076(4) 0.048(3) 0.018(3) 0.020(3) 0.018(3)
C066 0.122(6) 0.049(3) 0.066(4) 0.015(3) 0.050(4) 0.027(4)
C067 0.105(6) 0.050(3) 0.058(4) 0.003(3) 0.033(4) -0.009(4)
C069 0.068(4) 0.061(4) 0.077(4) 0.024(3) 0.005(3) 0.014(3)
C070 0.089(5) 0.050(3) 0.052(3) 0.008(3) 0.015(3) 0.021(3)
C071 0.070(4) 0.070(4) 0.061(4) 0.013(3) 0.029(3) 0.000(3)
C072 0.084(5) 0.092(5) 0.082(5) 0.006(4) 0.026(4) 0.029(4)
C073 0.097(5) 0.057(4) 0.065(4) 0.009(3) 0.020(4) 0.017(4)
B1 0.089(5) 0.054(4) 0.054(4) 0.011(3) 0.041(4) 0.029(4)
C076 0.091(6) 0.093(6) 0.158(10) 0.036(7) 0.067(7) 0.035(5)
C077 0.086(5) 0.066(4) 0.069(4) 0.015(3) 0.011(4) 0.011(4)
C078 0.100(7) 0.134(9) 0.121(8) 0.031(7) 0.018(6) -0.022(6)
C079 0.087(6) 0.086(6) 0.117(7) 0.020(6) -0.001(5) 0.032(5)

loop_
_atom_type_symbol
_atom_type_description
_atom_type_scat_dispersion_real
_atom_type_scat_dispersion_imag
_atom_type_scat_source
B B 0.0013 0.0007 'International Tables Vol C Tables 4.2.6.8 and 6.1.1.4'
H H 0 0 'International Tables Vol C Tables 4.2.6.8 and 6.1.1.4'
C C 0.0033 0.0016 'International Tables Vol C Tables 4.2.6.8 and 6.1.1.4'
N N 0.0061 0.0033 'International Tables Vol C Tables 4.2.6.8 and 6.1.1.4'
F F 0.0171 0.0103 'International Tables Vol C Tables 4.2.6.8 and 6.1.1.4'
Cu Cu 0.3201 1.2651 'International Tables Vol C Tables 4.2.6.8 and 6.1.1.4'

loop_
_geom_angle_atom_site_label_1
_geom_angle_atom_site_label_2
_geom_angle_atom_site_label_3
_geom_angle
_geom_angle_site_symmetry_1
_geom_angle_site_symmetry_3
_geom_angle_publ_flag
N4 Cu01 N3 81.94(18) . . ?
N4 Cu01 N1 136.53(17) . . ?
N3 Cu01 N1 118.11(17) . . ?
N4 Cu01 N2 118.41(17) . . ?
N3 Cu01 N2 128.22(16) . . ?
N1 Cu01 N2 80.79(16) . . ?
C060 N3 C034 117.6(5) . . ?
C060 N3 Cu01 112.5(4) . . ?
C034 N3 Cu01 129.8(4) . . ?
C027 N1 C017 118.7(4) . . ?
C027 N1 Cu01 128.0(3) . . ?
C017 N1 Cu01 113.0(3) . . ?
C029 N2 C013 119.8(4) . . ?
C029 N2 Cu01 127.5(3) . . ?
C013 N2 Cu01 112.6(3) . . ?
C042 C008 C037 120.1(5) . . ?
C042 C008 C027 120.3(5) . . ?
C037 C008 C027 119.2(4) . . ?
C051 N4 C063 117.1(5) . . ?
C051 N4 Cu01 128.9(4) . . ?
C063 N4 Cu01 113.7(4) . . ?
N2 C013 C016 122.7(5) . . ?
N2 C013 C017 117.1(4) . . ?
C016 C013 C017 120.2(5) . . ?
C025 C014 C047 120.6(5) . . ?
C025 C014 C029 118.8(4) . . ?
C047 C014 C029 120.3(5) . . ?
C024 C015 C025 122.7(5) . . ?
C022 C016 C013 117.2(5) . . ?
C022 C016 C036 125.2(5) . . ?
C013 C016 C036 117.6(5) . . ?
N1 C017 C021 124.2(5) . . ?
N1 C017 C013 116.4(4) . . ?
C021 C017 C013 119.4(5) . . ?
C048 C018 C037 119.7(5) . . ?
C048 C018 C028 120.0(6) . . ?
C037 C018 C028 120.3(5) . . ?
C5 N5 C060 115.4(5) . . ?
C043 C020 C071 119.3(6) . . ?
C049 C021 C017 116.5(5) . . ?
C049 C021 C030 125.1(5) . . ?
C017 C021 C030 118.4(5) . . ?
C026 C022 C016 119.2(5) . . ?
C049 C023 C027 120.4(5) . . ?
C015 C024 C061 119.8(6) . . ?
C015 C025 C014 123.0(5) . . ?
C015 C025 C033 117.5(5) . . ?
C014 C025 C033 119.5(5) . . ?
C022 C026 C029 120.4(5) . . ?
N1 C027 C023 120.7(5) . . ?
N1 C027 C008 115.6(5) . . ?
C023 C027 C008 123.7(5) . . ?
C039 C028 C018 118.9(6) . . ?
N2 C029 C026 120.5(5) . . ?
N2 C029 C014 115.7(4) . . ?
C026 C029 C014 123.8(4) . . ?
C036 C030 C021 122.4(5) . . ?
C046 C031 C070 120.6(6) . . ?
C041 C032 C038 126.5(6) . . ?
C054 C033 C057 122.5(6) . . ?
C054 C033 C025 118.5(6) . . ?
C057 C033 C025 118.9(6) . . ?
N3 C034 C050 121.3(5) . . ?
N3 C034 C041 115.4(5) . . ?
C050 C034 C041 123.3(5) . . ?
C052 C035 C037 121.9(6) . . ?
C030 C036 C016 121.9(5) . . ?
C008 C037 C018 119.9(5) . . ?
C008 C037 C035 122.9(5) . . ?
C018 C037 C035 117.2(5) . . ?
C073 C038 C065 117.9(6) . . ?
C073 C038 C032 118.6(6) . . ?
C065 C038 C032 123.3(6) . . ?
C028 C039 C052 121.7(5) . . ?
C048 C040 C042 119.8(5) . . ?
C048 C040 C046 120.7(6) . . ?
C042 C040 C046 119.5(5) . . ?
C032 C041 C034 125.8(6) . . ?
C045 C042 C008 123.7(5) . . ?
C045 C042 C040 117.2(5) . . ?
C008 C042 C040 119.1(5) . . ?
C020 C043 C051 118.9(7) . . ?
C054 C044 C067 122.6(7) . . ?
C054 C044 C047 119.4(5) . . ?
C067 C044 C047 117.9(7) . . ?
C070 C045 C042 121.9(6) . . ?
C031 C046 C040 120.0(6) . . ?
C014 C047 C044 119.3(5) . . ?
C014 C047 C062 121.6(5) . . ?
C044 C047 C062 119.0(5) . . ?
C018 C048 C040 121.1(6) . . ?
C023 C049 C021 119.5(5) . . ?
C5 C050 C034 116.4(6) . . ?
N4 C051 C043 123.3(7) . . ?
C035 C052 C039 120.1(5) . . ?
C077 C053 C055 116.8(7) . . ?
C077 C053 C078 122.1(9) . . ?
C055 C053 C078 121.2(9) . . ?
C044 C054 C033 122.6(6) . . ?
C065 C055 C053 120.4(7) . . ?
N5 C5 C050 124.2(6) . . ?
C061 C057 C033 121.2(6) . . ?
C072 C058 C076 116.4(8) . . ?
C069 C059 C072 121.7(8) . . ?
N5 C060 N3 125.0(6) . . ?
N5 C060 C063 118.4(5) . . ?
N3 C060 C063 116.5(5) . . ?
C057 C061 C024 119.9(6) . . ?
C066 C062 C047 119.5(7) . . ?
N4 C063 C071 122.7(6) . . ?
N4 C063 C060 115.2(5) . . ?
C071 C063 C060 122.1(6) . . ?
C067 C064 C066 119.2(6) . . ?
C055 C065 C038 121.2(7) . . ?
C062 C066 C064 121.9(7) . . ?
C064 C067 C044 122.3(7) . . ?
C079 C069 C059 118.1(8) . . ?
C045 C070 C031 120.8(6) . . ?
C020 C071 C063 118.6(7) . . ?
C058 C072 C059 121.5(8) . . ?
C077 C073 C038 121.9(8) . . ?
F4 B1 F2 110.0(5) . . ?
F4 B1 F1 114.2(6) . . ?
F2 B1 F1 112.1(6) . . ?
F4 B1 F3 103.9(6) . . ?
F2 B1 F3 108.1(6) . . ?
F1 B1 F3 108.0(5) . . ?
C079 C076 C058 120.9(9) . . ?
C073 C077 C053 121.9(7) . . ?
C069 C079 C076 121.2(9) . . ?
C105 C104 C103 119.8(12) . . ?
C102 C103 C104 119.3(15) . . ?
C103 C102 C101 120.4(19) . . ?
C104 C105 C106 120.5(12) . . ?
C106 C101 C102 120.5(19) . . ?
C101 C106 C105 119.4(16) . . ?
C205 C201 C202 120.8(19) . . ?
C201 C205 C204 121(2) . . ?
C203 C202 C201 119.3(14) . . ?
C205 C204 C206 117.2(17) . . ?
C206 C203 C202 118.0(11) . . ?
C204 C206 C203 123.2(13) . . ?

loop_
_geom_bond_atom_site_label_1
_geom_bond_atom_site_label_2
_geom_bond_distance
_geom_bond_site_symmetry_2
_geom_bond_publ_flag
Cu01 N4 2.005(4) . ?
Cu01 N3 2.035(4) . ?
Cu01 N1 2.038(4) . ?
Cu01 N2 2.043(4) . ?
F1 B1 1.354(8) . ?
F2 B1 1.345(7) . ?
N3 C060 1.347(7) . ?
N3 C034 1.354(6) . ?
F3 B1 1.413(9) . ?
N1 C027 1.342(6) . ?
N1 C017 1.344(6) . ?
N2 C029 1.331(6) . ?
N2 C013 1.339(6) . ?
C008 C042 1.408(7) . ?
C008 C037 1.415(7) . ?
C008 C027 1.477(7) . ?
F4 B1 1.339(8) . ?
N4 C051 1.334(7) . ?
N4 C063 1.359(7) . ?
C013 C016 1.430(7) . ?
C013 C017 1.436(7) . ?
C014 C025 1.407(7) . ?
C014 C047 1.417(7) . ?
C014 C029 1.484(7) . ?
C015 C024 1.367(7) . ?
C015 C025 1.403(7) . ?
C016 C022 1.389(8) . ?
C016 C036 1.437(8) . ?
C017 C021 1.421(7) . ?
C018 C048 1.389(7) . ?
C018 C037 1.423(8) . ?
C018 C028 1.449(7) . ?
N5 C5 1.344(8) . ?
N5 C060 1.347(7) . ?
C020 C043 1.370(11) . ?
C020 C071 1.377(10) . ?
C021 C049 1.404(8) . ?
C021 C030 1.427(8) . ?
C022 C026 1.378(8) . ?
C023 C049 1.374(8) . ?
C023 C027 1.426(8) . ?
C024 C061 1.409(8) . ?
C025 C033 1.438(8) . ?
C026 C029 1.418(7) . ?
C028 C039 1.365(8) . ?
C030 C036 1.330(8) . ?
C031 C046 1.360(8) . ?
C031 C070 1.400(9) . ?
C032 C041 1.345(8) . ?
C032 C038 1.441(8) . ?
C033 C054 1.401(8) . ?
C033 C057 1.418(9) . ?
C034 C050 1.382(8) . ?
C034 C041 1.449(8) . ?
C035 C052 1.370(8) . ?
C035 C037 1.427(7) . ?
C038 C073 1.389(9) . ?
C038 C065 1.396(9) . ?
C039 C052 1.401(9) . ?
C040 C048 1.398(7) . ?
C040 C042 1.438(8) . ?
C040 C046 1.447(8) . ?
C042 C045 1.409(7) . ?
C043 C051 1.393(9) . ?
C044 C054 1.380(9) . ?
C044 C067 1.416(8) . ?
C044 C047 1.427(8) . ?
C045 C070 1.373(8) . ?
C047 C062 1.436(9) . ?
C050 C5 1.379(9) . ?
C053 C077 1.387(11) . ?
C053 C055 1.441(11) . ?
C053 C078 1.488(10) . ?
C055 C065 1.373(9) . ?
C057 C061 1.372(9) . ?
C058 C072 1.337(10) . ?
C058 C076 1.394(12) . ?
C059 C069 1.356(9) . ?
C059 C072 1.358(10) . ?
C060 C063 1.469(8) . ?
C062 C066 1.367(8) . ?
C063 C071 1.394(8) . ?
C064 C067 1.361(11) . ?
C064 C066 1.401(10) . ?
C069 C079 1.324(12) . ?
C073 C077 1.358(10) . ?
C076 C079 1.367(12) . ?
C104 C105 1.358(14) . ?
C104 C103 1.376(14) . ?
C103 C102 1.355(15) . ?
C102 C101 1.359(15) . ?
C105 C106 1.359(14) . ?
C101 C106 1.359(15) . ?
C201 C205 1.376(15) . ?
C201 C202 1.397(14) . ?
C205 C204 1.379(15) . ?
C202 C203 1.390(14) . ?
C204 C206 1.386(14) . ?
C203 C206 1.387(13) . ?
